data_7053335
loop_
_publ_author_name
'Clausen, Henrik F.'
'Chevallier, Marie S.'
'Spackman, Mark A.'
'Iversen, Bo B.'

_publ_section_title
;
 Three new co-crystals of hydroquinone: crystal structures and Hirshfeld
 surface analysis of intermolecular interactions
;
_journal_issue 2
_journal_name_full 'New Journal of Chemistry'
_journal_page_first 193
_journal_paper_doi 10.1039/b9nj00463g
_journal_volume 34
_journal_year 2010
_chemical_formula_moiety 'C6 H6 O2, C3 H8 O'
_chemical_formula_sum 'C9 H14 O3'
_chemical_formula_weight 170.2
_chemical_name_systematic
;
?
;
_space_group_IT_number 2
_symmetry_cell_setting triclinic
_symmetry_Int_Tables_number 2
_symmetry_space_group_name_Hall '-P 1'
_symmetry_space_group_name_H-M 'P -1'
_atom_sites_solution_hydrogens geom
_atom_sites_solution_primary direct
_atom_sites_solution_secondary difmap
_cell_angle_alpha 88.322(7)
_cell_angle_beta 79.154(6)
_cell_angle_gamma 67.174(8)
_cell_formula_units_Z 2.00000
_cell_length_a 7.5561(5)
_cell_length_b 8.1977(8)
_cell_length_c 8.3331(6)
_cell_measurement_reflns_used 2549
_cell_measurement_temperature 100(2)
_cell_measurement_theta_max 34.6999
_cell_measurement_theta_min 2.6925
_cell_volume 466.71(7)
_computing_cell_refinement
;
CrysAlis RED, Oxford Diffraction Ltd.,
Version 1.171.32.5 (release 08-05-2007 CrysAlis171 .NET)
(compiled May 8 2007,13:10:02) and
SORTAV (Blessing, 1987 & Blessing, 1989)
;
_computing_data_collection
;
CrysAlis CCD, Oxford Diffraction Ltd.,
Version 1.171.32.5 (release 08-05-2007 CrysAlis171 .NET)
(compiled May 8 2007,13:10:02)
;
_computing_data_reduction
;
CrysAlis RED, Oxford Diffraction Ltd.,
Version 1.171.32.5 (release 08-05-2007 CrysAlis171 .NET)
(compiled May 8 2007,13:10:02)
;
_computing_molecular_graphics
;
'XShell (Bruker, 2000)' and Crystal Explorer (Wolff <i>et al.</i>, 2005)
;
_computing_publication_material
;
enCIFer (Allen <i>et al.</i>, 2004) and WinGX (Farrugia, 1999)
;
_computing_structure_refinement 'SHELXL-97 (Sheldrick, 1997)'
_computing_structure_solution 'SHELXS-97 (Sheldrick, 1997)'
_diffrn_ambient_temperature 100(2)
_diffrn_detector_area_resol_mean 16.0009
_diffrn_measured_fraction_theta_full 0.981
_diffrn_measured_fraction_theta_max 0.981
_diffrn_measurement_details
;
1 omega -55.00 -6.00 1.0000 33.0000
omega____ theta____ kappa____ phi______ omega'___ theta'___ frames
- -28.9873 75.0000 120.0000 0.0000 0.0000 49

2 omega -56.00 -11.00 1.0000 33.0000
omega____ theta____ kappa____ phi______ omega'___ theta'___ frames
- -28.9873 -45.0000 240.0000 0.0000 0.0000 45

3 omega -56.00 -11.00 1.0000 33.0000
omega____ theta____ kappa____ phi______ omega'___ theta'___ frames
- -28.9873 -45.0000 120.0000 0.0000 0.0000 45

4 omega -98.00 -52.00 1.0000 33.0000
omega____ theta____ kappa____ phi______ omega'___ theta'___ frames
- -28.9873 -45.0000 120.0000 0.0000 0.0000 46

5 omega -98.00 -52.00 1.0000 33.0000
omega____ theta____ kappa____ phi______ omega'___ theta'___ frames
- -28.9873 -45.0000 240.0000 0.0000 0.0000 46

6 omega 12.00 64.00 1.0000 33.0000
omega____ theta____ kappa____ phi______ omega'___ theta'___ frames
- 29.7686 -90.0000 59.0000 0.0000 0.0000 52

7 omega 7.00 55.00 1.0000 33.0000
omega____ theta____ kappa____ phi______ omega'___ theta'___ frames
- 29.7686 -75.0000 240.0000 0.0000 0.0000 48

8 omega 14.00 65.00 1.0000 33.0000
omega____ theta____ kappa____ phi______ omega'___ theta'___ frames
- 29.7686 -92.0000 126.0000 0.0000 0.0000 51

9 omega -38.00 11.00 1.0000 33.0000
omega____ theta____ kappa____ phi______ omega'___ theta'___ frames
- 29.7686 -75.0000 240.0000 0.0000 0.0000 49

10 omega 53.00 97.00 1.0000 33.0000
omega____ theta____ kappa____ phi______ omega'___ theta'___ frames
- 29.7686 54.0000 34.0000 0.0000 0.0000 44

11 omega 13.00 57.00 1.0000 33.0000
omega____ theta____ kappa____ phi______ omega'___ theta'___ frames
- 29.7686 54.0000 34.0000 0.0000 0.0000 44

12 omega 4.00 53.00 1.0000 33.0000
omega____ theta____ kappa____ phi______ omega'___ theta'___ frames
- 29.7686 75.0000 240.0000 0.0000 0.0000 49

13 omega 53.00 98.00 1.0000 33.0000
omega____ theta____ kappa____ phi______ omega'___ theta'___ frames
- 29.7686 45.0000 120.0000 0.0000 0.0000 45

;
_diffrn_measurement_device_type 'Oxford diffraction Xcalibur S system'
_diffrn_measurement_method 'omega scans'
_diffrn_orient_matrix_UB_11 -0.0014276345
_diffrn_orient_matrix_UB_12 0.0868698133
_diffrn_orient_matrix_UB_13 0.0036536097
_diffrn_orient_matrix_UB_21 0.0166025704
_diffrn_orient_matrix_UB_22 0.0001867106
_diffrn_orient_matrix_UB_23 -0.0866519096
_diffrn_orient_matrix_UB_31 -0.1023551479
_diffrn_orient_matrix_UB_32 0.0358595283
_diffrn_orient_matrix_UB_33 0.0027476909
_diffrn_radiation_monochromator graphite
_diffrn_radiation_source 'Enhance (Mo) X-ray Source'
_diffrn_radiation_type 'Mo K\a'
_diffrn_radiation_wavelength 0.7107
_diffrn_reflns_av_R_equivalents 0.031
_diffrn_reflns_av_unetI/netI 0.0585
_diffrn_reflns_limit_h_max 11
_diffrn_reflns_limit_h_min -11
_diffrn_reflns_limit_k_max 13
_diffrn_reflns_limit_k_min -13
_diffrn_reflns_limit_l_max 13
_diffrn_reflns_limit_l_min -13
_diffrn_reflns_number 8574
_diffrn_reflns_reduction_process
;
Scaled and merged with SORTAV
R.H. Blessing, (1987) Cryst. Rev. 1, 3-58
R.H. Blessing, (1989) J. Appl. Cryst. 22, 396-397
;
_diffrn_reflns_theta_full 32.03
_diffrn_reflns_theta_max 32.03
_diffrn_reflns_theta_min 2.7
_exptl_absorpt_coefficient_mu 0.090
_exptl_absorpt_correction_T_max 0.992
_exptl_absorpt_correction_T_min 0.986
_exptl_absorpt_correction_type analytical
_exptl_absorpt_process_details
;
CrysAlis RED, Oxford Diffraction Ltd.,
Version 1.171.32.5 (release 08-05-2007 CrysAlis171 .NET)
(compiled May 8 2007,13:10:02)
Analytical numeric absorption correction using a multifaceted crystal
model based on expressions derived by R.C. Clark & J.S. Reid.
(Clark, R. C. & Reid, J. S. (1995). Acta Cryst. A51, 887-897)
;
_exptl_crystal_colour colourless
_exptl_crystal_density_diffrn 1.211
_exptl_crystal_density_method 'not measured'
_exptl_crystal_description rectangular
_exptl_crystal_F_000 184
_exptl_crystal_size_max 0.2284
_exptl_crystal_size_mid 0.1833
_exptl_crystal_size_min 0.1404
_refine_diff_density_max 0.386
_refine_diff_density_min -0.251
_refine_diff_density_rms 0.056
_refine_ls_extinction_method none
_refine_ls_goodness_of_fit_ref 1.413
_refine_ls_hydrogen_treatment constr
_refine_ls_matrix_type full
_refine_ls_number_parameters 114
_refine_ls_number_reflns 3191
_refine_ls_number_restraints 0
_refine_ls_restrained_S_all 1.413
_refine_ls_R_factor_all 0.084
_refine_ls_R_factor_gt 0.0466
_refine_ls_shift/su_max 0
_refine_ls_shift/su_mean 0
_refine_ls_structure_factor_coef Fsqd
_refine_ls_weighting_details 'calc w=1/[\s^2^(Fo^2^)+(0.0453P)^2^+0.0000P] where P=(Fo^2^+2Fc^2^)/3'
_refine_ls_weighting_scheme calc
_refine_ls_wR_factor_gt 0.1104
_refine_ls_wR_factor_ref 0.1287
_reflns_number_gt 2117
_reflns_number_total 3191
_reflns_threshold_expression >2sigma(I)
_cod_data_source_file b9nj00463g.txt
_cod_data_source_block hq_isoprop
_cod_database_code 7053335

loop_
_symmetry_equiv_pos_as_xyz
'x, y, z'
'-x, -y, -z'

loop_
_atom_site_label
_atom_site_type_symbol
_atom_site_fract_x
_atom_site_fract_y
_atom_site_fract_z
_atom_site_U_iso_or_equiv
_atom_site_adp_type
_atom_site_occupancy
_atom_site_symmetry_multiplicity
_atom_site_calc_flag
_atom_site_refinement_flags
O1 O 0.20295(12) 0.72095(13) 0.47098(10) 0.0192(2) Uani 1 1 d .
H1 H 0.3052 0.6788 0.4036 0.029 Uiso 1 1 calc R
C1 C 0.10479(17) 0.60817(17) 0.48245(13) 0.0165(2) Uani 1 1 d .
C2 C 0.18307(18) 0.44423(18) 0.39904(14) 0.0194(3) Uani 1 1 d .
H2 H 0.3059 0.4066 0.3314 0.023 Uiso 1 1 calc R
C3 C -0.07814(17) 0.66371(18) 0.58356(14) 0.0188(3) Uani 1 1 d .
H3 H -0.1306 0.7735 0.6398 0.023 Uiso 1 1 calc R
O10 O 0.52665(13) 0.60930(13) 0.24630(11) 0.0214(2) Uani 1 1 d .
H10 H 0.5943 0.5033 0.2287 0.032 Uiso 1 1 calc R
C10 C 0.64939(17) 0.70963(18) 0.20943(14) 0.0192(3) Uani 1 1 d .
H10A H 0.7619 0.6585 0.2637 0.023 Uiso 1 1 calc R
C11 C 0.5266(2) 0.8952(2) 0.27862(18) 0.0296(3) Uani 1 1 d .
H11A H 0.484 0.8928 0.3944 0.044 Uiso 1 1 calc R
H11B H 0.4147 0.9447 0.2274 0.044 Uiso 1 1 calc R
H11C H 0.6029 0.9665 0.2582 0.044 Uiso 1 1 calc R
C12 C 0.7214(2) 0.7015(2) 0.02652(16) 0.0279(3) Uani 1 1 d .
H12A H 0.6114 0.7517 -0.027 0.042 Uiso 1 1 calc R
H12B H 0.7949 0.5803 -0.0118 0.042 Uiso 1 1 calc R
H12C H 0.8034 0.7673 0.0023 0.042 Uiso 1 1 calc R
O5 O 0.72030(12) 0.24785(13) 0.23042(10) 0.0204(2) Uani 1 1 d .
H5 H 0.7559 0.2382 0.3185 0.031 Uiso 1 1 calc R
C5 C 0.86204(16) 0.12317(17) 0.11818(14) 0.0157(2) Uani 1 1 d .
C6 C 1.00675(17) -0.02520(17) 0.16448(14) 0.0169(2) Uani 1 1 d .
H6 H 1.0113 -0.0423 0.2747 0.02 Uiso 1 1 calc R
C7 C 0.85542(17) 0.14800(17) -0.04683(14) 0.0176(2) Uani 1 1 d .
H7 H 0.7583 0.2472 -0.0782 0.021 Uiso 1 1 calc R

loop_
_atom_site_aniso_label
_atom_site_aniso_U_11
_atom_site_aniso_U_22
_atom_site_aniso_U_33
_atom_site_aniso_U_23
_atom_site_aniso_U_13
_atom_site_aniso_U_12
O1 0.0197(4) 0.0202(5) 0.0178(4) -0.0023(4) 0.0017(3) -0.0100(4)
C1 0.0180(5) 0.0175(6) 0.0140(5) 0.0007(4) -0.0036(4) -0.0066(5)
C2 0.0175(5) 0.0198(7) 0.0185(5) -0.0039(5) 0.0014(4) -0.0066(5)
C3 0.0191(5) 0.0161(7) 0.0193(5) -0.0034(5) 0.0015(4) -0.0067(5)
O10 0.0200(4) 0.0135(5) 0.0268(4) 0.0008(4) 0.0024(3) -0.0054(4)
C10 0.0182(5) 0.0244(7) 0.0176(5) 0.0035(5) -0.0021(4) -0.0120(5)
C11 0.0301(7) 0.0271(8) 0.0345(7) -0.0045(6) 0.0027(6) -0.0178(6)
C12 0.0292(7) 0.0358(9) 0.0220(6) 0.0014(6) -0.0012(5) -0.0179(7)
O5 0.0194(4) 0.0186(5) 0.0193(4) -0.0042(4) -0.0030(3) -0.0031(4)
C5 0.0141(5) 0.0136(6) 0.0194(5) -0.0010(5) -0.0018(4) -0.0059(5)
C6 0.0199(5) 0.0172(6) 0.0151(5) 0.0024(4) -0.0032(4) -0.0089(5)
C7 0.0162(5) 0.0141(6) 0.0210(5) 0.0005(5) -0.0056(4) -0.0035(5)

loop_
_atom_type_symbol
_atom_type_description
_atom_type_scat_dispersion_real
_atom_type_scat_dispersion_imag
_atom_type_scat_source
C C 0.0033 0.0016 'International Tables Vol C Tables 4.2.6.8 and 6.1.1.4'
H H 0 0 'International Tables Vol C Tables 4.2.6.8 and 6.1.1.4'
O O 0.0106 0.006 'International Tables Vol C Tables 4.2.6.8 and 6.1.1.4'

loop_
_geom_angle_atom_site_label_1
_geom_angle_atom_site_label_2
_geom_angle_atom_site_label_3
_geom_angle
_geom_angle_site_symmetry_1
_geom_angle_site_symmetry_3
C1 O1 H1 109.5 . .
O1 C1 C2 122.64(10) . .
O1 C1 C3 117.48(11) . .
C2 C1 C3 119.88(11) . .
C1 C2 C3 119.99(11) . 2_566
C1 C2 H2 120 . .
C3 C2 H2 120 2_566 .
C2 C3 C1 120.13(12) 2_566 .
C2 C3 H3 119.9 2_566 .
C1 C3 H3 119.9 . .
C10 O10 H10 109.5 . .
O10 C10 C11 106.51(10) . .
O10 C10 C12 109.54(10) . .
C11 C10 C12 112.86(12) . .
O10 C10 H10A 109.3 . .
C11 C10 H10A 109.3 . .
C12 C10 H10A 109.3 . .
C10 C11 H11A 109.5 . .
C10 C11 H11B 109.5 . .
H11A C11 H11B 109.5 . .
C10 C11 H11C 109.5 . .
H11A C11 H11C 109.5 . .
H11B C11 H11C 109.5 . .
C10 C12 H12A 109.5 . .
C10 C12 H12B 109.5 . .
H12A C12 H12B 109.5 . .
C10 C12 H12C 109.5 . .
H12A C12 H12C 109.5 . .
H12B C12 H12C 109.5 . .
C5 O5 H5 109.5 . .
O5 C5 C7 117.88(11) . .
O5 C5 C6 122.34(10) . .
C7 C5 C6 119.77(11) . .
C7 C6 C5 120.12(10) 2_755 .
C7 C6 H6 119.9 2_755 .
C5 C6 H6 119.9 . .
C6 C7 C5 120.11(12) 2_755 .
C6 C7 H7 119.9 2_755 .
C5 C7 H7 119.9 . .

loop_
_geom_bond_atom_site_label_1
_geom_bond_atom_site_label_2
_geom_bond_distance
_geom_bond_site_symmetry_2
O1 C1 1.3836(14) .
O1 H1 0.82 .
C1 C2 1.3865(18) .
C1 C3 1.3869(16) .
C2 C3 1.3879(17) 2_566
C2 H2 0.93 .
C3 H3 0.93 .
O10 C10 1.4495(14) .
O10 H10 0.82 .
C10 C11 1.504(2) .
C10 C12 1.5130(16) .
C10 H10A 0.98 .
C11 H11A 0.96 .
C11 H11B 0.96 .
C11 H11C 0.96 .
C12 H12A 0.96 .
C12 H12B 0.96 .
C12 H12C 0.96 .
O5 C5 1.3770(14) .
O5 H5 0.82 .
C5 C7 1.3916(16) .
C5 C6 1.3868(18) .
C6 C7 1.3854(17) 2_755
C6 H6 0.93 .
C7 H7 0.93 .

loop_
_geom_torsion_atom_site_label_1
_geom_torsion_atom_site_label_2
_geom_torsion_atom_site_label_3
_geom_torsion_atom_site_label_4
_geom_torsion
_geom_torsion_site_symmetry_4
O1 C1 C2 C3 179.51(11) 2_566
C3 C1 C2 C3 0.2(2) 2_566
O1 C1 C3 C2 -179.54(11) 2_566
C2 C1 C3 C2 -0.2(2) 2_566
O5 C5 C6 C7 179.15(10) 2_755
C7 C5 C6 C7 0.19(18) 2_755
O5 C5 C7 C6 -179.20(10) 2_755
C6 C5 C7 C6 -0.19(18) 2_755
